data_4323534
loop_
_publ_author_name
'Suzanne B\'elanger'
'Andr\'e L. Beauchamp'

_publ_section_title
;
 Oxo Ligand Reactivity in the [ReO2L4]+ Complex of 1-Methylimidazole.
 Preparation and Crystal Structures of Salts Containing the ReOL43+ Core
 and Apical CH3O-, BF3O2-, and (CH3O)2PO2- Groups
;
_journal_name_full 'Inorganic Chemistry'
_journal_page_first 3640
_journal_page_last 3647
_journal_paper_doi 10.1021/ic970067w
_journal_volume 36
_journal_year 1997
_chemical_formula_moiety 'Re P3 F12 O5 N8 C25 H38'
_chemical_formula_sum 'C25 H38 F12 N8 O5 P3 Re'
_chemical_formula_weight 1037.75
_chemical_name_systematic
; 
 ? 
;
_space_group_IT_number 14
_symmetry_cell_setting monoclinic
_symmetry_space_group_name_Hall '-P 2ybc'
_symmetry_space_group_name_H-M 'P 1 21/c 1'
_atom_sites_solution_hydrogens geom
_atom_sites_solution_primary direct
_atom_sites_solution_secondary difmap
_audit_creation_method 'SHELXL-93 (Sheldrick,1995)'
_cell_angle_alpha 90.00
_cell_angle_beta 95.83(2)
_cell_angle_gamma 90.00
_cell_formula_units_Z 4
_cell_length_a 14.165(4)
_cell_length_b 13.052(6)
_cell_length_c 20.931(6)
_cell_measurement_reflns_used 25
_cell_measurement_temperature 223(2)
_cell_measurement_theta_max 10.50
_cell_measurement_theta_min 10.00
_cell_volume 3850(2)
_computing_data_reduction 'NRCVAX DATRD2'
_computing_molecular_graphics NRCVAX
_computing_publication_material 'NRCVAX TABLES Jan 94 Version'
_computing_structure_refinement 'SHELXL-93 (Sheldrick, 1995)'
_computing_structure_solution 'SHELXS-86 (Sheldrick, 1985)'
_diffrn_ambient_temperature 223(2)
_diffrn_measurement_device 'Nonius CAD-4'
_diffrn_measurement_method 'Theta/2theta scan b/P/b'
_diffrn_radiation_monochromator graphite
_diffrn_radiation_source 'normal-focus sealed tube'
_diffrn_radiation_type 'Copper K\a'
_diffrn_radiation_wavelength 1.54056
_diffrn_reflns_av_R_equivalents 0.039
_diffrn_reflns_av_sigmaI/netI 0.0647
_diffrn_reflns_limit_h_max 17
_diffrn_reflns_limit_h_min 0
_diffrn_reflns_limit_k_max 14
_diffrn_reflns_limit_k_min 0
_diffrn_reflns_limit_l_max 24
_diffrn_reflns_limit_l_min -24
_diffrn_reflns_number 24362
_diffrn_reflns_theta_max 69.63
_diffrn_reflns_theta_min 3.13
_diffrn_standards_decay_% 11.5
_diffrn_standards_interval_time 60
_diffrn_standards_number 5
_exptl_absorpt_coefficient_mu 7.74
_exptl_absorpt_correction_T_max 0.6768
_exptl_absorpt_correction_T_min 0.4338
_exptl_absorpt_correction_type integration
_exptl_crystal_density_diffrn 1.790
_exptl_crystal_F_000 2048
_exptl_crystal_size_max 0.47
_exptl_crystal_size_mid 0.08
_exptl_crystal_size_min 0.05
_refine_diff_density_max 1.014
_refine_diff_density_min -0.784
_refine_diff_density_rms 0.094
_refine_ls_extinction_method none
_refine_ls_goodness_of_fit_all 0.918
_refine_ls_goodness_of_fit_obs 1.022
_refine_ls_matrix_type full
_refine_ls_number_parameters 522
_refine_ls_number_reflns 6993
_refine_ls_number_restraints 0
_refine_ls_restrained_S_all 0.918
_refine_ls_restrained_S_obs 1.022
_refine_ls_R_factor_all 0.0548
_refine_ls_R_factor_obs 0.0373
_refine_ls_shift/esd_max 0.561
_refine_ls_shift/esd_mean 0.006
_refine_ls_structure_factor_coef Fsqd
_refine_ls_weighting_details 'w=1/[\s^2^(Fo^2^)+(0.0368P)^2^+0.0000P] where P=(Fo^2^+2Fc^2^)/3'
_refine_ls_weighting_scheme calc
_refine_ls_wR_factor_all 0.0903
_refine_ls_wR_factor_obs 0.0853
_reflns_number_observed 5173
_reflns_number_total 6993
_reflns_observed_criterion >2sigma(I)
_cod_data_source_file ic970067w_2.cif
_cod_data_source_block II
_cod_depositor_comments
;
The following automatic conversions were performed:

'_refine_ls_weighting_scheme' value 'calc
w=1/[\s^2^(Fo^2^)+(0.0368P)^2^+0.0000P] where P=(Fo^2^+2Fc^2^)/3' was
changed to 'calc'. New tag '_refine_ls_weighting_details' was
created. The value of the new tag was set to
'w=1/[\s^2^(Fo^2^)+(0.0368P)^2^+0.0000P] where P=(Fo^2^+2Fc^2^)/3'.

Automatic conversion script
Id: cif_fix_values 3143 2015-03-26 13:38:13Z robertas 
;
_cod_original_cell_volume 3849.7(24)
_cod_original_sg_symbol_H-M 'P 21/c'
_cod_database_code 4323534

loop_
_symmetry_equiv_pos_as_xyz
'x, y, z'
'-x, y+1/2, -z+1/2'
'-x, -y, -z'
'x, -y-1/2, z-1/2'

loop_
_atom_site_aniso_label
_atom_site_aniso_U_11
_atom_site_aniso_U_22
_atom_site_aniso_U_33
_atom_site_aniso_U_23
_atom_site_aniso_U_13
_atom_site_aniso_U_12
Re 0.03258(11) 0.03786(14) 0.03781(12) -0.00002(13) 0.00346(8) 0.00021(12)
O1 0.048(2) 0.041(2) 0.052(2) -0.007(2) 0.000(2) 0.002(2)
O2 0.043(2) 0.039(2) 0.042(2) -0.002(2) 0.007(2) -0.002(2)
N11 0.041(2) 0.042(3) 0.047(3) 0.003(2) 0.001(2) 0.005(2)
C21 0.036(3) 0.047(4) 0.041(3) -0.001(3) 0.005(2) 0.000(2)
N31 0.035(2) 0.045(3) 0.039(2) -0.003(2) 0.007(2) 0.003(2)
C41 0.050(3) 0.056(4) 0.040(3) -0.005(3) 0.009(2) 0.005(3)
C51 0.049(3) 0.057(4) 0.036(3) -0.003(3) 0.002(2) 0.004(3)
C61 0.057(4) 0.050(4) 0.077(5) 0.005(4) -0.010(3) 0.014(3)
N12 0.040(3) 0.070(4) 0.047(3) 0.005(3) 0.009(2) 0.002(2)
C22 0.037(3) 0.054(4) 0.042(3) 0.002(3) 0.011(2) -0.001(2)
N32 0.037(2) 0.046(3) 0.040(2) -0.002(2) 0.004(2) 0.001(2)
C42 0.050(3) 0.056(4) 0.034(3) 0.004(3) 0.010(2) 0.008(3)
C52 0.053(3) 0.078(5) 0.044(3) 0.008(3) 0.013(3) 0.009(3)
C62 0.034(4) 0.163(9) 0.082(5) 0.017(6) 0.011(3) -0.003(4)
N13 0.042(3) 0.061(4) 0.053(3) 0.005(3) -0.007(2) 0.008(2)
C23 0.039(3) 0.056(4) 0.056(4) 0.003(3) -0.004(3) -0.001(3)
N33 0.042(2) 0.046(3) 0.043(3) 0.001(2) 0.005(2) 0.001(2)
C43 0.054(3) 0.042(4) 0.061(4) 0.017(3) 0.006(3) -0.001(3)
C53 0.059(4) 0.052(4) 0.069(4) 0.012(4) 0.001(3) 0.007(3)
C63 0.062(4) 0.104(7) 0.095(6) 0.013(5) -0.035(4) 0.000(4)
N14 0.038(2) 0.047(3) 0.059(3) 0.005(2) 0.017(2) -0.002(2)
C24 0.034(3) 0.044(4) 0.057(3) 0.003(3) 0.010(2) 0.001(2)
N34 0.036(2) 0.035(3) 0.053(3) 0.003(2) 0.007(2) 0.000(2)
C44 0.043(3) 0.042(4) 0.056(4) 0.007(3) 0.012(3) 0.008(3)
C54 0.041(3) 0.054(4) 0.070(4) 0.000(3) 0.011(3) 0.009(3)
C64 0.059(4) 0.066(5) 0.082(5) 0.016(4) 0.035(4) -0.004(3)
P1 0.0518(9) 0.0453(10) 0.0508(9) -0.0017(7) 0.0104(7) -0.0089(7)
O3 0.079(3) 0.074(3) 0.055(3) 0.020(2) 0.003(2) -0.029(3)
O4 0.065(3) 0.084(4) 0.058(3) 0.015(3) -0.011(2) -0.030(3)
C4 0.062(5) 0.105(7) 0.104(6) 0.019(5) -0.008(4) -0.022(5)
O5 0.102(4) 0.053(3) 0.138(5) -0.029(3) 0.060(4) -0.017(3)
C5 0.091(6) 0.109(7) 0.090(6) -0.045(6) 0.029(5) -0.003(5)
P3 0.0525(9) 0.0656(12) 0.0666(10) 0.0014(10) 0.0146(8) 0.0027(9)
F13 0.126(4) 0.173(6) 0.116(4) 0.015(4) 0.063(3) -0.052(4)
F23 0.079(3) 0.151(5) 0.150(5) 0.060(4) -0.009(3) 0.005(3)
F33 0.164(5) 0.088(4) 0.109(4) -0.010(3) 0.023(4) -0.005(4)
F43 0.171(6) 0.087(4) 0.178(6) -0.045(4) 0.059(5) -0.003(4)
F53 0.117(4) 0.146(5) 0.113(4) 0.034(4) 0.053(3) 0.004(4)
F63 0.091(4) 0.229(7) 0.122(4) -0.035(5) -0.033(3) 0.060(4)
P2 0.0771(12) 0.0666(12) 0.0564(10) -0.0010(10) -0.0008(8) -0.0192(11)
F12 0.099(4) 0.225(8) 0.238(8) -0.053(7) 0.027(5) -0.041(5)
F22 0.302(10) 0.087(5) 0.207(8) 0.058(5) -0.024(7) -0.036(6)
F32 0.063(3) 0.182(7) 0.381(12) 0.026(7) -0.089(5) -0.002(4)
F42 0.165(6) 0.374(13) 0.115(5) -0.139(7) 0.054(4) -0.045(7)
F52 0.183(7) 0.137(6) 0.249(9) 0.096(6) -0.059(6) -0.025(5)
F62 0.370(14) 0.154(7) 0.176(8) -0.079(6) 0.047(8) -0.042(8)
C17 0.078(12) 0.045(10) 0.126(15) 0.059(10) 0.023(11) 0.014(9)
C27 0.113(22) 0.139(29) 0.353(62) 0.152(35) 0.055(30) 0.033(20)
C37 0.280(61) 0.289(64) 0.272(72) 0.189(55) 0.100(48) 0.224(54)
C47 0.137(27) 0.141(30) 0.129(23) 0.040(21) -0.012(21) 0.050(22)
C57 0.135(21) 0.102(25) 0.091(20) 0.006(18) 0.050(17) 0.012(18)
C67 0.066(14) 0.081(16) 0.204(28) 0.021(19) 0.044(17) -0.019(12)
C77 0.176(23) 0.123(19) 0.099(16) 0.029(15) 0.013(15) 0.024(17)
C18 0.073(12) 0.039(11) 0.151(26) -0.004(12) -0.003(13) 0.018(9)
C28 0.073(14) 0.136(34) 0.215(42) 0.090(29) 0.025(19) 0.019(16)
C38 0.081(13) 0.180(27) 0.114(18) 0.091(19) 0.020(12) -0.028(14)
C48 0.048(9) 0.102(18) 0.179(24) 0.046(17) 0.023(12) -0.024(10)
C58 0.138(25) 0.180(32) 0.113(20) -0.050(22) -0.061(20) 0.061(23)
C68 0.107(14) 0.038(10) 0.068(11) 0.015(8) 0.050(11) 0.006(9)
C78 0.190(40) 0.358(68) 0.276(51) 0.171(45) 0.083(33) -0.038(38)

loop_
_atom_site_label
_atom_site_type_symbol
_atom_site_fract_x
_atom_site_fract_y
_atom_site_fract_z
_atom_site_U_iso_or_equiv
_atom_site_thermal_displace_type
_atom_site_occupancy
_atom_site_calc_flag
_atom_site_refinement_flags
_atom_site_disorder_group
Re Re 0.17574(2) 0.07284(2) 0.217049(11) 0.03609(8) Uani 1 d . .
O1 O 0.2035(3) 0.1866(3) 0.2492(2) 0.0473(9) Uani 1 d . .
O2 O 0.1424(2) -0.0645(3) 0.1804(2) 0.0411(8) Uani 1 d . .
N11 N -0.0091(3) 0.2309(4) 0.0793(2) 0.0434(11) Uani 1 d . .
C21 C 0.0324(3) 0.2129(4) 0.1379(3) 0.0413(13) Uani 1 d . .
H21 H 0.0232(3) 0.2522(4) 0.1744(3) 0.050 Uiso 1 calc R .
N31 N 0.0889(3) 0.1312(4) 0.1378(2) 0.0396(10) Uani 1 d . .
C41 C 0.0823(4) 0.0964(5) 0.0750(3) 0.0483(15) Uani 1 d . .
H41 H 0.1145(4) 0.0398(5) 0.0598(3) 0.058 Uiso 1 calc R .
C51 C 0.0218(4) 0.1579(5) 0.0398(3) 0.0478(14) Uani 1 d . .
H51 H 0.0038(4) 0.1518(5) -0.0046(3) 0.057 Uiso 1 calc R .
C61 C -0.0750(4) 0.3147(5) 0.0611(3) 0.063(2) Uani 1 d . .
H61A H -0.1354(11) 0.2867(5) 0.0432(20) 0.094 Uiso 1 calc R .
H61B H -0.0490(15) 0.3575(20) 0.0293(16) 0.094 Uiso 1 calc R .
H61C H -0.0843(24) 0.3554(20) 0.0987(5) 0.094 Uiso 1 calc R .
N12 N -0.0906(3) 0.0324(4) 0.2872(2) 0.0519(13) Uani 1 d . .
C22 C -0.0334(4) 0.0465(4) 0.2414(3) 0.0440(14) Uani 1 d . .
H22 H -0.0534(4) 0.0499(4) 0.1972(3) 0.053 Uiso 1 calc R .
N32 N 0.0554(3) 0.0549(3) 0.2668(2) 0.0406(11) Uani 1 d . .
C42 C 0.0543(4) 0.0458(4) 0.3323(3) 0.0462(14) Uani 1 d . .
H42 H 0.1077(4) 0.0485(4) 0.3629(3) 0.055 Uiso 1 calc R .
C52 C -0.0351(4) 0.0325(5) 0.3449(3) 0.058(2) Uani 1 d . .
H52 H -0.0563(4) 0.0246(5) 0.3858(3) 0.069 Uiso 1 calc R .
C62 C -0.1935(4) 0.0226(8) 0.2766(4) 0.093(3) Uani 1 d . .
H62A H -0.2228(4) 0.0860(18) 0.2886(28) 0.139 Uiso 1 calc R .
H62B H -0.2141(6) -0.0331(32) 0.3026(23) 0.139 Uiso 1 calc R .
H62C H -0.2121(5) 0.0085(48) 0.2316(7) 0.139 Uiso 1 calc R .
N13 N 0.3717(3) -0.0464(4) 0.3644(2) 0.0529(13) Uani 1 d . .
C23 C 0.3386(4) 0.0241(5) 0.3225(3) 0.0511(15) Uani 1 d . .
H23 H 0.3674(4) 0.0878(5) 0.3164(3) 0.061 Uiso 1 calc R .
N33 N 0.2586(3) -0.0083(4) 0.2905(2) 0.0433(11) Uani 1 d . .
C43 C 0.2422(4) -0.1055(5) 0.3135(3) 0.052(2) Uani 1 d . .
H43 H 0.1908(4) -0.1483(5) 0.2996(3) 0.063 Uiso 1 calc R .
C53 C 0.3128(4) -0.1280(5) 0.3595(3) 0.060(2) Uani 1 d . .
H53 H 0.3198(4) -0.1889(5) 0.3836(3) 0.073 Uiso 1 calc R .
C63 C 0.4572(5) -0.0365(7) 0.4098(4) 0.090(3) Uani 1 d . .
H63A H 0.5013(18) -0.0911(28) 0.4023(19) 0.135 Uiso 1 calc R .
H63B H 0.4400(7) -0.0411(46) 0.4534(4) 0.135 Uiso 1 calc R .
H63C H 0.4869(24) 0.0293(20) 0.4037(20) 0.135 Uiso 1 calc R .
N14 N 0.3865(3) 0.1115(4) 0.0912(2) 0.0473(12) Uani 1 d . .
C24 C 0.3061(4) 0.1343(5) 0.1153(3) 0.0450(14) Uani 1 d . .
H24 H 0.2663(4) 0.1898(5) 0.1024(3) 0.054 Uiso 1 calc R .
N34 N 0.2902(3) 0.0662(4) 0.1607(2) 0.0412(10) Uani 1 d . .
C44 C 0.3645(4) -0.0035(5) 0.1640(3) 0.0465(14) Uani 1 d . .
H44 H 0.3721(4) -0.0605(5) 0.1915(3) 0.056 Uiso 1 calc R .
C54 C 0.4236(4) 0.0249(5) 0.1209(3) 0.055(2) Uani 1 d . .
H54 H 0.4798(4) -0.0086(5) 0.1127(3) 0.066 Uiso 1 calc R .
C64 C 0.4273(4) 0.1685(5) 0.0402(3) 0.067(2) Uani 1 d . .
H64A H 0.4351(31) 0.1229(10) 0.0045(10) 0.101 Uiso 1 calc R .
H64B H 0.4885(16) 0.1961(30) 0.0566(7) 0.101 Uiso 1 calc R .
H64C H 0.3851(17) 0.2242(22) 0.0256(16) 0.101 Uiso 1 calc R .
P1 P 0.08136(11) -0.16240(13) 0.17633(8) 0.0489(4) Uani 1 d . .
O3 O 0.0526(3) -0.2036(4) 0.2358(2) 0.0695(13) Uani 1 d . .
O4 O -0.0028(3) -0.1328(4) 0.1264(2) 0.0700(14) Uani 1 d . .
C4 C -0.0919(5) -0.1868(7) 0.1214(4) 0.091(3) Uani 1 d . .
H4A H -0.0826(9) -0.2562(16) 0.1067(27) 0.137 Uiso 1 calc R .
H4B H -0.1372(14) -0.1518(26) 0.0910(22) 0.137 Uiso 1 calc R .
H4C H -0.1160(21) -0.1887(40) 0.1632(7) 0.137 Uiso 1 calc R .
O5 O 0.1425(4) -0.2447(4) 0.1455(3) 0.094(2) Uani 1 d . .
C5 C 0.1999(5) -0.2236(7) 0.0968(4) 0.095(3) Uani 1 d . .
H5A H 0.2152(34) -0.2871(8) 0.0760(19) 0.143 Uiso 1 calc R .
H5B H 0.2580(19) -0.1909(41) 0.1150(6) 0.143 Uiso 1 calc R .
H5C H 0.1665(17) -0.1783(36) 0.0655(15) 0.143 Uiso 1 calc R .
P3 P 0.28131(12) 0.5686(2) 0.42755(9) 0.0610(4) Uani 1 d . .
F13 F 0.2259(4) 0.5234(5) 0.4802(3) 0.135(2) Uani 1 d . .
F23 F 0.3782(3) 0.5400(5) 0.4680(3) 0.128(2) Uani 1 d . .
F33 F 0.2851(4) 0.6749(4) 0.4612(3) 0.120(2) Uani 1 d . .
F43 F 0.2827(5) 0.4634(4) 0.3913(3) 0.143(2) Uani 1 d . .
F53 F 0.3432(4) 0.6146(5) 0.3751(3) 0.122(2) Uani 1 d . .
F63 F 0.1897(4) 0.5998(5) 0.3857(3) 0.150(3) Uani 1 d . .
P2 P 0.23080(14) 0.0744(2) 0.52168(9) 0.0672(5) Uani 1 d . .
F12 F 0.1183(4) 0.0673(6) 0.5045(4) 0.187(3) Uani 1 d . .
F22 F 0.2233(6) -0.0235(5) 0.5567(4) 0.202(4) Uani 1 d . .
F32 F 0.3342(4) 0.0861(6) 0.5372(5) 0.216(4) Uani 1 d . .
F42 F 0.2330(5) 0.0283(8) 0.4581(3) 0.215(4) Uani 1 d . .
F52 F 0.2265(5) 0.1848(6) 0.4965(4) 0.195(4) Uani 1 d . .
F62 F 0.2088(6) 0.1314(5) 0.5829(3) 0.232(4) Uani 1 d . .
C17 C 0.4803(6) 0.7350(5) 0.1478(3) 0.082(6) Uani 0.50 d PR -1
C27 C 0.5600(6) 0.7977(5) 0.1537(3) 0.199(23) Uani 0.50 d PR -1
H27 H 0.5863(6) 0.8204(5) 0.1167(3) 0.239 Uiso 0.50 calc PR -1
C37 C 0.6007(6) 0.8270(5) 0.2141(3) 0.276(43) Uani 0.50 d PR -1
H37 H 0.6546(6) 0.8695(5) 0.2181(3) 0.331 Uiso 0.50 calc PR -1
C47 C 0.5618(6) 0.7935(5) 0.2688(3) 0.137(12) Uani 0.50 d PR -1
H47 H 0.5893(6) 0.8133(5) 0.3097(3) 0.165 Uiso 0.50 calc PR -1
C57 C 0.4821(6) 0.7307(5) 0.2630(3) 0.107(10) Uani 0.50 d PR -1
H57 H 0.4557(6) 0.7081(5) 0.2999(3) 0.128 Uiso 0.50 calc PR -1
C67 C 0.4414(6) 0.7015(5) 0.2025(3) 0.115(9) Uani 0.50 d PR -1
H67 H 0.3875(6) 0.6590(5) 0.1986(3) 0.138 Uiso 0.50 calc PR -1
C77 C 0.4434(7) 0.7186(7) 0.0752(5) 0.133(8) Uani 0.50 d P -1
H77A H 0.3829(6) 0.6832(10) 0.0721(5) 0.199 Uiso 0.50 calc PR -1
H77B H 0.4890(6) 0.6779(9) 0.0546(5) 0.199 Uiso 0.50 calc PR -1
H77C H 0.4356(10) 0.7846(7) 0.0540(5) 0.199 Uiso 0.50 calc PR -1
C18 C 0.5546(9) 0.7967(8) 0.2222(5) 0.089(8) Uani 0.50 d PR -2
C28 C 0.5040(6) 0.7400(10) 0.2634(5) 0.141(17) Uani 0.50 d PR -2
H28 H 0.5173(6) 0.7473(10) 0.3081(5) 0.169 Uiso 0.50 calc PR -2
C38 C 0.4339(7) 0.6723(9) 0.2386(5) 0.124(11) Uani 0.50 d PR -2
H38 H 0.3997(7) 0.6339(9) 0.2664(5) 0.149 Uiso 0.50 calc PR -2
C48 C 0.4144(7) 0.6615(9) 0.1725(5) 0.109(9) Uani 0.50 d PR -2
H48 H 0.3669(7) 0.6157(9) 0.1557(5) 0.131 Uiso 0.50 calc PR -2
C58 C 0.4649(7) 0.7182(8) 0.1313(5) 0.149(14) Uani 0.50 d PR -2
H58 H 0.4517(8) 0.7109(7) 0.0866(5) 0.179 Uiso 0.50 calc PR -2
C68 C 0.5351(9) 0.7859(8) 0.1561(5) 0.068(5) Uani 0.50 d PR -2
H68 H 0.5693(9) 0.8243(8) 0.1283(5) 0.082 Uiso 0.50 calc PR -2
C78 C 0.6087(27) 0.8519(39) 0.2500(26) 0.270(28) Uani 0.50 d P -2
H78A H 0.6728(27) 0.8293(184) 0.2449(170) 0.406 Uiso 0.50 calc PR -2
H78B H 0.5990(202) 0.8517(257) 0.2952(42) 0.406 Uiso 0.50 calc PR -2
H78C H 0.5996(200) 0.9208(66) 0.2330(139) 0.406 Uiso 0.50 calc PR -2

loop_
_atom_type_symbol
_atom_type_description
_atom_type_scat_dispersion_real
_atom_type_scat_dispersion_imag
_atom_type_scat_source
Re Re -5.7900 5.8910 'International Tables Vol C Tables 4.2.6.8 and 6.1.1.4'
P P 0.2955 0.4335 'International Tables Vol C Tables 4.2.6.8 and 6.1.1.4'
F F 0.0727 0.0534 'International Tables Vol C Tables 4.2.6.8 and 6.1.1.4'
O O 0.0492 0.0322 'International Tables Vol C Tables 4.2.6.8 and 6.1.1.4'
N N 0.0311 0.0180 'International Tables Vol C Tables 4.2.6.8 and 6.1.1.4'
C C 0.0181 0.0091 'International Tables Vol C Tables 4.2.6.8 and 6.1.1.4'
H H 0.0000 0.0000 'International Tables Vol C Tables 4.2.6.8 and 6.1.1.4'

loop_
_geom_angle_atom_site_label_1
_geom_angle_atom_site_label_2
_geom_angle_atom_site_label_3
_geom_angle
_geom_angle_site_symmetry_1
_geom_angle_site_symmetry_3
_geom_angle_publ_flag
O1 Re O2 178.8(2) . . ?
O1 Re N32 94.0(2) . . ?
O2 Re N32 85.2(2) . . ?
O1 Re N34 95.7(2) . . ?
O2 Re N34 85.0(2) . . ?
N32 Re N34 170.3(2) . . ?
O1 Re N31 95.2(2) . . ?
O2 Re N31 85.7(2) . . ?
N32 Re N31 89.6(2) . . ?
N34 Re N31 89.7(2) . . ?
O1 Re N33 93.6(2) . . ?
O2 Re N33 85.5(2) . . ?
N32 Re N33 90.1(2) . . ?
N34 Re N33 89.1(2) . . ?
N31 Re N33 171.2(2) . . ?
P1 O2 Re 151.6(2) . . ?
C21 N11 C51 107.3(5) . . ?
C21 N11 C61 125.8(5) . . ?
C51 N11 C61 126.9(5) . . ?
N11 C21 N31 110.5(5) . . ?
N11 C21 H21 124.8(3) . . ?
N31 C21 H21 124.8(3) . . ?
C21 N31 C41 106.4(5) . . ?
C21 N31 Re 126.2(4) . . ?
C41 N31 Re 127.3(4) . . ?
C51 C41 N31 107.7(5) . . ?
C51 C41 H41 126.2(3) . . ?
N31 C41 H41 126.2(3) . . ?
C41 C51 N11 108.2(5) . . ?
C41 C51 H51 125.9(3) . . ?
N11 C51 H51 125.9(3) . . ?
N11 C61 H61A 109.5(3) . . ?
N11 C61 H61B 109.5(3) . . ?
H61A C61 H61B 109.5 . . ?
N11 C61 H61C 109.5(3) . . ?
H61A C61 H61C 109.5 . . ?
H61B C61 H61C 109.5 . . ?
C22 N12 C52 107.4(5) . . ?
C22 N12 C62 125.1(5) . . ?
C52 N12 C62 127.5(5) . . ?
N32 C22 N12 110.2(5) . . ?
N32 C22 H22 124.9(3) . . ?
N12 C22 H22 124.9(3) . . ?
C22 N32 C42 106.7(4) . . ?
C22 N32 Re 126.7(4) . . ?
C42 N32 Re 126.5(4) . . ?
C52 C42 N32 108.4(5) . . ?
C52 C42 H42 125.8(4) . . ?
N32 C42 H42 125.8(3) . . ?
C42 C52 N12 107.3(5) . . ?
C42 C52 H52 126.4(4) . . ?
N12 C52 H52 126.4(3) . . ?
N12 C62 H62A 109.5(4) . . ?
N12 C62 H62B 109.5(4) . . ?
H62A C62 H62B 109.5 . . ?
N12 C62 H62C 109.5(4) . . ?
H62A C62 H62C 109.5 . . ?
H62B C62 H62C 109.5 . . ?
C23 N13 C53 108.9(5) . . ?
C23 N13 C63 125.5(6) . . ?
C53 N13 C63 125.6(6) . . ?
N13 C23 N33 109.9(6) . . ?
N13 C23 H23 125.0(3) . . ?
N33 C23 H23 125.1(4) . . ?
C23 N33 C43 106.3(5) . . ?
C23 N33 Re 126.1(4) . . ?
C43 N33 Re 127.6(4) . . ?
C53 C43 N33 108.0(6) . . ?
C53 C43 H43 126.0(4) . . ?
N33 C43 H43 126.0(3) . . ?
C43 C53 N13 106.9(6) . . ?
C43 C53 H53 126.6(4) . . ?
N13 C53 H53 126.6(3) . . ?
N13 C63 H63A 109.5(4) . . ?
N13 C63 H63B 109.5(4) . . ?
H63A C63 H63B 109.5 . . ?
N13 C63 H63C 109.5(4) . . ?
H63A C63 H63C 109.5 . . ?
H63B C63 H63C 109.5 . . ?
C24 N14 C54 108.4(5) . . ?
C24 N14 C64 125.5(5) . . ?
C54 N14 C64 126.1(5) . . ?
N14 C24 N34 109.6(5) . . ?
N14 C24 H24 125.2(3) . . ?
N34 C24 H24 125.2(3) . . ?
C24 N34 C44 106.9(4) . . ?
C24 N34 Re 124.5(4) . . ?
C44 N34 Re 128.5(4) . . ?
C54 C44 N34 107.9(5) . . ?
C54 C44 H44 126.1(4) . . ?
N34 C44 H44 126.1(3) . . ?
C44 C54 N14 107.3(5) . . ?
C44 C54 H54 126.4(4) . . ?
N14 C54 H54 126.4(3) . . ?
N14 C64 H64A 109.5(4) . . ?
N14 C64 H64B 109.5(3) . . ?
H64A C64 H64B 109.5 . . ?
N14 C64 H64C 109.5(3) . . ?
H64A C64 H64C 109.5 . . ?
H64B C64 H64C 109.5 . . ?
O3 P1 O2 117.7(2) . . ?
O3 P1 O4 114.0(3) . . ?
O2 P1 O4 102.7(2) . . ?
O3 P1 O5 108.4(3) . . ?
O2 P1 O5 105.2(2) . . ?
O4 P1 O5 108.3(3) . . ?
C4 O4 P1 122.3(5) . . ?
O4 C4 H4A 109.5(4) . . ?
O4 C4 H4B 109.5(4) . . ?
H4A C4 H4B 109.5 . . ?
O4 C4 H4C 109.5(4) . . ?
H4A C4 H4C 109.5 . . ?
H4B C4 H4C 109.5 . . ?
C5 O5 P1 123.8(5) . . ?
O5 C5 H5A 109.5(4) . . ?
O5 C5 H5B 109.5(4) . . ?
H5A C5 H5B 109.5 . . ?
O5 C5 H5C 109.5(5) . . ?
H5A C5 H5C 109.5 . . ?
H5B C5 H5C 109.5 . . ?
F13 P3 F63 92.7(4) . . ?
F13 P3 F33 90.8(3) . . ?
F63 P3 F33 90.6(3) . . ?
F13 P3 F43 92.5(4) . . ?
F63 P3 F43 90.4(4) . . ?
F33 P3 F43 176.5(3) . . ?
F13 P3 F23 90.3(3) . . ?
F63 P3 F23 177.0(4) . . ?
F33 P3 F23 88.8(3) . . ?
F43 P3 F23 90.0(3) . . ?
F13 P3 F53 177.3(3) . . ?
F63 P3 F53 90.0(3) . . ?
F33 P3 F53 88.8(3) . . ?
F43 P3 F53 87.8(3) . . ?
F23 P3 F53 87.1(3) . . ?
F42 P2 F32 97.4(5) . . ?
F42 P2 F22 96.0(5) . . ?
F32 P2 F22 95.7(5) . . ?
F42 P2 F52 94.4(5) . . ?
F32 P2 F52 89.0(4) . . ?
F22 P2 F52 167.9(5) . . ?
F42 P2 F62 168.4(5) . . ?
F32 P2 F62 92.7(5) . . ?
F22 P2 F62 88.5(4) . . ?
F52 P2 F62 80.1(4) . . ?
F42 P2 F12 83.3(4) . . ?
F32 P2 F12 177.4(5) . . ?
F22 P2 F12 86.6(4) . . ?
F52 P2 F12 88.5(4) . . ?
F62 P2 F12 86.3(4) . . ?
C67 C17 C27 120.0 . . ?
C67 C17 C77 129.2(5) . . ?
C27 C17 C77 110.6(5) . . ?
C37 C27 C17 120.0 . . ?
C37 C27 H27 120.0 . . ?
C17 C27 H27 120.0 . . ?
C27 C37 C47 120.0 . . ?
C27 C37 H37 120.0 . . ?
C47 C37 H37 120.0 . . ?
C57 C47 C37 120.0 . . ?
C57 C47 H47 120.0 . . ?
C37 C47 H47 120.0 . . ?
C47 C57 C67 120.0 . . ?
C47 C57 H57 120.0 . . ?
C67 C57 H57 120.0 . . ?
C17 C67 C57 120.0 . . ?
C17 C67 H67 120.0 . . ?
C57 C67 H67 120.0 . . ?
C17 C77 H77A 109.5(5) . . ?
C17 C77 H77B 109.5(5) . . ?
H77A C77 H77B 109.5 . . ?
C17 C77 H77C 109.5(5) . . ?
H77A C77 H77C 109.5 . . ?
H77B C77 H77C 109.5 . . ?
C78 C18 C28 112.0(22) . . ?
C78 C18 C68 127.9(21) . . ?
C28 C18 C68 120.0 . . ?
C38 C28 C18 120.0 . . ?
C38 C28 H28 120.0 . . ?
C18 C28 H28 120.0 . . ?
C28 C38 C48 120.0 . . ?
C28 C38 H38 120.0 . . ?
C48 C38 H38 120.0 . . ?
C58 C48 C38 120.0 . . ?
C58 C48 H48 120.0 . . ?
C38 C48 H48 120.0 . . ?
C48 C58 C68 120.01(7) . . ?
C48 C58 H58 120.0(3) . . ?
C68 C58 H58 120.0(2) . . ?
C58 C68 C18 119.99(7) . . ?
C58 C68 H68 120.00(11) . . ?
C18 C68 H68 120.0 . . ?
C18 C78 H78A 109.5(26) . . ?
C18 C78 H78B 109.5(22) . . ?
H78A C78 H78B 109.5 . . ?
C18 C78 H78C 109.5(22) . . ?
H78A C78 H78C 109.47(6) . . ?
H78B C78 H78C 109.5 . . ?

loop_
_geom_bond_atom_site_label_1
_geom_bond_atom_site_label_2
_geom_bond_distance
_geom_bond_site_symmetry_2
_geom_bond_publ_flag
Re O1 1.660(4) . ?
Re O2 1.988(4) . ?
Re N32 2.099(4) . ?
Re N34 2.102(4) . ?
Re N31 2.106(4) . ?
Re N33 2.120(4) . ?
O2 P1 1.540(4) . ?
N11 C21 1.326(6) . ?
N11 C51 1.364(7) . ?
N11 C61 1.463(7) . ?
C21 N31 1.333(7) . ?
C21 H21 0.94 . ?
N31 C41 1.385(6) . ?
C41 C51 1.339(7) . ?
C41 H41 0.94 . ?
C51 H51 0.94 . ?
C61 H61A 0.97 . ?
C61 H61B 0.97 . ?
C61 H61C 0.97 . ?
N12 C22 1.330(6) . ?
N12 C52 1.373(7) . ?
N12 C62 1.457(7) . ?
C22 N32 1.320(6) . ?
C22 H22 0.94 . ?
N32 C42 1.378(6) . ?
C42 C52 1.331(7) . ?
C42 H42 0.94 . ?
C52 H52 0.94 . ?
C62 H62A 0.97 . ?
C62 H62B 0.97 . ?
C62 H62C 0.97 . ?
N13 C23 1.324(7) . ?
N13 C53 1.351(8) . ?
N13 C63 1.467(7) . ?
C23 N33 1.326(7) . ?
C23 H23 0.94 . ?
N33 C43 1.386(7) . ?
C43 C53 1.349(8) . ?
C43 H43 0.94 . ?
C53 H53 0.94 . ?
C63 H63A 0.97 . ?
C63 H63B 0.97 . ?
C63 H63C 0.97 . ?
N14 C24 1.326(6) . ?
N14 C54 1.370(8) . ?
N14 C64 1.466(7) . ?
C24 N34 1.336(7) . ?
C24 H24 0.94 . ?
N34 C44 1.387(6) . ?
C44 C54 1.343(8) . ?
C44 H44 0.94 . ?
C54 H54 0.94 . ?
C64 H64A 0.97 . ?
C64 H64B 0.97 . ?
C64 H64C 0.97 . ?
P1 O3 1.452(4) . ?
P1 O4 1.552(4) . ?
P1 O5 1.560(5) . ?
O4 C4 1.440(7) . ?
C4 H4A 0.97 . ?
C4 H4B 0.97 . ?
C4 H4C 0.97 . ?
O5 C5 1.395(8) . ?
C5 H5A 0.97 . ?
C5 H5B 0.97 . ?
C5 H5C 0.97 . ?
P3 F13 1.535(5) . ?
P3 F63 1.545(5) . ?
P3 F33 1.554(5) . ?
P3 F43 1.569(6) . ?
P3 F23 1.583(5) . ?
P3 F53 1.591(5) . ?
P2 F42 1.464(6) . ?
P2 F32 1.476(5) . ?
P2 F22 1.482(6) . ?
P2 F52 1.533(7) . ?
P2 F62 1.542(7) . ?
P2 F12 1.600(6) . ?
C17 C67 1.39 . ?
C17 C27 1.39 . ?
C17 C77 1.572(13) . ?
C27 C37 1.39 . ?
C27 H27 0.94 . ?
C37 C47 1.39 . ?
C37 H37 0.94 . ?
C47 C57 1.39 . ?
C47 H47 0.94 . ?
C57 C67 1.39 . ?
C57 H57 0.94 . ?
C67 H67 0.94 . ?
C77 H77A 0.97 . ?
C77 H77B 0.97 . ?
C77 H77C 0.97 . ?
C18 C78 1.16(5) . ?
C18 C28 1.39 . ?
C18 C68 1.39 . ?
C28 C38 1.3899(14) . ?
C28 H28 0.94 . ?
C38 C48 1.39 . ?
C38 H38 0.94 . ?
C48 C58 1.390(3) . ?
C48 H48 0.94 . ?
C58 C68 1.390(2) . ?
C58 H58 0.94 . ?
C68 H68 0.94 . ?
C78 H78A 0.97 . ?
C78 H78B 0.97 . ?
C78 H78C 0.97 . ?

loop_
_geom_torsion_atom_site_label_1
_geom_torsion_atom_site_label_2
_geom_torsion_atom_site_label_3
_geom_torsion_atom_site_label_4
_geom_torsion
_geom_torsion_site_symmetry_1
_geom_torsion_site_symmetry_2
_geom_torsion_site_symmetry_3
_geom_torsion_site_symmetry_4
_geom_torsion_publ_flag
O1 Re O2 P1 46.3(77) . . . . ?
N32 Re O2 P1 -5.2(5) . . . . ?
N34 Re O2 P1 174.8(5) . . . . ?
N31 Re O2 P1 -95.1(5) . . . . ?
N33 Re O2 P1 85.3(5) . . . . ?
C51 N11 C21 N31 0.0(6) . . . . ?
C61 N11 C21 N31 -179.4(5) . . . . ?
N11 C21 N31 C41 0.2(6) . . . . ?
N11 C21 N31 Re 177.3(3) . . . . ?
O1 Re N31 C21 -35.8(4) . . . . ?
O2 Re N31 C21 143.5(4) . . . . ?
N32 Re N31 C21 58.2(4) . . . . ?
N34 Re N31 C21 -131.5(4) . . . . ?
N33 Re N31 C21 146.0(9) . . . . ?
O1 Re N31 C41 140.7(5) . . . . ?
O2 Re N31 C41 -40.0(5) . . . . ?
N32 Re N31 C41 -125.3(5) . . . . ?
N34 Re N31 C41 45.0(5) . . . . ?
N33 Re N31 C41 -37.5(13) . . . . ?
C21 N31 C41 C51 -0.3(6) . . . . ?
Re N31 C41 C51 -177.4(4) . . . . ?
N31 C41 C51 N11 0.3(7) . . . . ?
C21 N11 C51 C41 -0.2(7) . . . . ?
C61 N11 C51 C41 179.1(5) . . . . ?
C52 N12 C22 N32 0.4(7) . . . . ?
C62 N12 C22 N32 178.4(7) . . . . ?
N12 C22 N32 C42 -0.1(7) . . . . ?
N12 C22 N32 Re 177.8(4) . . . . ?
O1 Re N32 C22 117.8(5) . . . . ?
O2 Re N32 C22 -63.2(5) . . . . ?
N34 Re N32 C22 -63.1(12) . . . . ?
N31 Re N32 C22 22.6(5) . . . . ?
N33 Re N32 C22 -148.7(5) . . . . ?
O1 Re N32 C42 -64.8(5) . . . . ?
O2 Re N32 C42 114.3(5) . . . . ?
N34 Re N32 C42 114.3(10) . . . . ?
N31 Re N32 C42 -160.0(5) . . . . ?
N33 Re N32 C42 28.8(5) . . . . ?
C22 N32 C42 C52 -0.2(7) . . . . ?
Re N32 C42 C52 -178.1(4) . . . . ?
N32 C42 C52 N12 0.4(7) . . . . ?
C22 N12 C52 C42 -0.5(8) . . . . ?
C62 N12 C52 C42 -178.5(7) . . . . ?
C53 N13 C23 N33 0.7(7) . . . . ?
C63 N13 C23 N33 -177.9(6) . . . . ?
N13 C23 N33 C43 -0.9(7) . . . . ?
N13 C23 N33 Re -179.3(4) . . . . ?
O1 Re N33 C23 -32.3(5) . . . . ?
O2 Re N33 C23 148.4(5) . . . . ?
N32 Re N33 C23 -126.4(5) . . . . ?
N34 Re N33 C23 63.3(5) . . . . ?
N31 Re N33 C23 145.9(10) . . . . ?
O1 Re N33 C43 149.5(5) . . . . ?
O2 Re N33 C43 -29.8(5) . . . . ?
N32 Re N33 C43 55.5(5) . . . . ?
N34 Re N33 C43 -114.8(5) . . . . ?
N31 Re N33 C43 -32.3(13) . . . . ?
C23 N33 C43 C53 0.7(7) . . . . ?
Re N33 C43 C53 179.1(4) . . . . ?
N33 C43 C53 N13 -0.3(7) . . . . ?
C23 N13 C53 C43 -0.2(7) . . . . ?
C63 N13 C53 C43 178.4(6) . . . . ?
C54 N14 C24 N34 1.1(7) . . . . ?
C64 N14 C24 N34 179.7(6) . . . . ?
N14 C24 N34 C44 -1.0(6) . . . . ?
N14 C24 N34 Re 176.6(4) . . . . ?
O1 Re N34 C24 -59.8(5) . . . . ?
O2 Re N34 C24 121.2(5) . . . . ?
N32 Re N34 C24 121.2(10) . . . . ?
N31 Re N34 C24 35.4(5) . . . . ?
N33 Re N34 C24 -153.2(5) . . . . ?
O1 Re N34 C44 117.3(5) . . . . ?
O2 Re N34 C44 -61.7(5) . . . . ?
N32 Re N34 C44 -61.7(12) . . . . ?
N31 Re N34 C44 -147.5(5) . . . . ?
N33 Re N34 C44 23.9(5) . . . . ?
C24 N34 C44 C54 0.5(7) . . . . ?
Re N34 C44 C54 -177.0(4) . . . . ?
N34 C44 C54 N14 0.1(7) . . . . ?
C24 N14 C54 C44 -0.8(7) . . . . ?
C64 N14 C54 C44 -179.4(6) . . . . ?
Re O2 P1 O3 -38.7(6) . . . . ?
Re O2 P1 O4 87.3(5) . . . . ?
Re O2 P1 O5 -159.5(5) . . . . ?
O3 P1 O4 C4 -31.7(7) . . . . ?
O2 P1 O4 C4 -160.1(6) . . . . ?
O5 P1 O4 C4 88.9(6) . . . . ?
O3 P1 O5 C5 -164.4(6) . . . . ?
O2 P1 O5 C5 -37.7(7) . . . . ?
O4 P1 O5 C5 71.5(7) . . . . ?
C67 C17 C27 C37 0.0 . . . . ?
C77 C17 C27 C37 176.2(5) . . . . ?
C17 C27 C37 C47 0.0 . . . . ?
C27 C37 C47 C57 0.0 . . . . ?
C37 C47 C57 C67 0.0 . . . . ?
C27 C17 C67 C57 0.0 . . . . ?
C77 C17 C67 C57 -175.4(6) . . . . ?
C47 C57 C67 C17 0.0 . . . . ?
C78 C18 C28 C38 177.9(27) . . . . ?
C68 C18 C28 C38 0.0(8) . . . . ?
C18 C28 C38 C48 0.0(8) . . . . ?
C28 C38 C48 C58 0.0 . . . . ?
C38 C48 C58 C68 0.0(8) . . . . ?
C48 C58 C68 C18 0.0(8) . . . . ?
C78 C18 C68 C58 -177.5(36) . . . . ?
C28 C18 C68 C58 0.0 . . . . ?
